data_7226514
loop_
_publ_author_name
'Sharma, Raj Pal'
'Kumar, Santosh'
'Venugopalan, P.'
'Ferretti, Valeria'
'Tarushi, Alketa'
'Psomas, George L.'
'Witwicki, Maciej'

_publ_section_title
;
 New copper(II) complexes of anti-inflammatory drug mefenamic acid: a
 concerted study including synthesis, physicochemical characterization and
 their biological evaluation
;
_journal_name_full 'RSC Adv.'
_journal_paper_doi 10.1039/C6RA14706B
_journal_year 2016
_chemical_formula_moiety 'C42 H46 Cu N4 O6, C42 H42 Cu N4 O4'
_chemical_formula_sum 'C84 H88 Cu2 N8 O10'
_chemical_formula_weight 1496.70
_space_group_crystal_system triclinic
_space_group_IT_number 2
_space_group_name_Hall '-P 1'
_space_group_name_H-M_alt 'P -1'
_symmetry_space_group_name_Hall '-P 1'
_symmetry_space_group_name_H-M 'P -1'
_atom_sites_solution_hydrogens mixed
_audit_creation_method SHELXL-2014/7
_audit_update_record
;
2015-12-10 deposited with the CCDC.
2016-09-06 downloaded from the CCDC.
;
_cell_angle_alpha 93.629(3)
_cell_angle_beta 99.882(3)
_cell_angle_gamma 108.993(3)
_cell_formula_units_Z 1
_cell_length_a 11.2953(5)
_cell_length_b 11.3767(6)
_cell_length_c 16.1337(7)
_cell_measurement_reflns_used 23161
_cell_measurement_temperature 295
_cell_measurement_theta_max 27.
_cell_measurement_theta_min 4.
_cell_volume 1915.41(16)
_computing_cell_refinement 'DENZO-SMN (Otwinowski & Minor, 1997)'
_computing_data_collection 'Kappa CCD server software (Nonius, 1997)'
_computing_data_reduction 'DENZO-SMN (Otwinowski & Minor, 1997)'
_computing_molecular_graphics 'ORTEPIII (Burnett & Johnson, 1996)'
_computing_publication_material
;
SHELXL-2014/7 (Sheldrick, 2014); WINGX (Farrugia, 1999)
;
_computing_structure_refinement 'SHELXL-2014/7 (Sheldrick, 2014)'
_computing_structure_solution 'SIR97 (Altomare et al.,1999)'
_diffrn_ambient_temperature 295
_diffrn_measured_fraction_theta_full 0.986
_diffrn_measured_fraction_theta_max 0.980
_diffrn_measurement_device_type 'Nonius Kappa CCD'
_diffrn_measurement_method '\f scans and \w scans'
_diffrn_radiation_type MoK\a
_diffrn_radiation_wavelength 0.71073
_diffrn_reflns_av_R_equivalents 0.0958
_diffrn_reflns_av_unetI/netI 0.0995
_diffrn_reflns_Laue_measured_fraction_full 0.986
_diffrn_reflns_Laue_measured_fraction_max 0.980
_diffrn_reflns_limit_h_max 14
_diffrn_reflns_limit_h_min -14
_diffrn_reflns_limit_k_max 14
_diffrn_reflns_limit_k_min -14
_diffrn_reflns_limit_l_max 20
_diffrn_reflns_limit_l_min -19
_diffrn_reflns_number 23161
_diffrn_reflns_point_group_measured_fraction_full 0.986
_diffrn_reflns_point_group_measured_fraction_max 0.980
_diffrn_reflns_theta_full 25.242
_diffrn_reflns_theta_max 27.069
_diffrn_reflns_theta_min 4.417
_exptl_absorpt_coefficient_mu 0.619
_exptl_absorpt_correction_T_max 0.923
_exptl_absorpt_correction_T_min 0.819
_exptl_absorpt_correction_type multi-scan
_exptl_absorpt_process_details
;
multi-scan from symmetry-related measurements 
 Sortav (Blessing 1995)
;
_exptl_crystal_colour blue
_exptl_crystal_density_diffrn 1.298
_exptl_crystal_description prismatic
_exptl_crystal_F_000 786
_exptl_crystal_size_max 0.23
_exptl_crystal_size_mid 0.14
_exptl_crystal_size_min 0.08
_refine_diff_density_max 0.585
_refine_diff_density_min -0.972
_refine_diff_density_rms 0.051
_refine_ls_extinction_method none
_refine_ls_goodness_of_fit_ref 1.049
_refine_ls_hydrogen_treatment mixed
_refine_ls_matrix_type full
_refine_ls_number_parameters 488
_refine_ls_number_reflns 8261
_refine_ls_number_restraints 0
_refine_ls_restrained_S_all 1.049
_refine_ls_R_factor_all 0.1510
_refine_ls_R_factor_gt 0.0672
_refine_ls_shift/su_max 0.001
_refine_ls_shift/su_mean 0.000
_refine_ls_structure_factor_coef Fsqd
_refine_ls_weighting_details 'w=1/[\s^2^(Fo^2^)+(0.0866P)^2^+0.0623P] where P=(Fo^2^+2Fc^2^)/3'
_refine_ls_weighting_scheme calc
_refine_ls_wR_factor_gt 0.1660
_refine_ls_wR_factor_ref 0.2003
_reflns_Friedel_coverage 0.000
_reflns_number_gt 3939
_reflns_number_total 8261
_reflns_threshold_expression 'I > 2\s(I)'
_cod_data_source_file c6ra14706b2.cif
_cod_data_source_block mefen3
_cod_database_code 7226514
_shelx_shelxl_version_number 2014/7
_shelx_space_group_comment
;
The symmetry employed for this shelxl refinement is uniquely defined
by the following loop, which should always be used as a source of
symmetry information in preference to the above space-group names.
They are only intended as comments.
;

loop_
_space_group_symop_operation_xyz
'x, y, z'
'-x, -y, -z'

loop_
_atom_site_label
_atom_site_type_symbol
_atom_site_fract_x
_atom_site_fract_y
_atom_site_fract_z
_atom_site_U_iso_or_equiv
_atom_site_adp_type
_atom_site_occupancy
_atom_site_site_symmetry_order
_atom_site_calc_flag
_atom_site_refinement_flags_posn
_atom_site_refinement_flags_adp
_atom_site_refinement_flags_occupancy
Cu1 Cu 0.0000 0.0000 0.5000 0.0668(3) Uani 1 2 d S . P
N1 N 0.0689(3) 0.1393(3) 0.59624(19) 0.0609(8) Uani 1 1 d . . .
N2 N -0.2190(4) -0.3351(4) 0.7245(3) 0.0830(13) Uani 1 1 d . . .
O1 O 0.0212(3) -0.1148(3) 0.58031(17) 0.0701(8) Uani 1 1 d . . .
O2 O -0.1806(3) -0.2158(4) 0.5903(2) 0.0925(11) Uani 1 1 d . . .
C1 C 0.0076(4) 0.2209(4) 0.6058(3) 0.0667(11) Uani 1 1 d . . .
H1 H -0.0646 0.2132 0.5652 0.080 Uiso 1 1 calc R U .
C2 C 0.0464(5) 0.3157(4) 0.6729(3) 0.0820(14) Uani 1 1 d . . .
C3 C 0.1529(6) 0.3221(6) 0.7320(3) 0.1034(19) Uani 1 1 d . . .
H3 H 0.1805 0.3816 0.7798 0.124 Uiso 1 1 calc R U .
C4 C 0.2170(6) 0.2437(6) 0.7214(3) 0.1001(18) Uani 1 1 d . . .
H4 H 0.2922 0.2528 0.7595 0.120 Uiso 1 1 calc R U .
C5 C 0.1717(4) 0.1501(5) 0.6544(3) 0.0754(12) Uani 1 1 d . . .
H5 H 0.2139 0.0928 0.6494 0.091 Uiso 1 1 calc R U .
C6 C -0.0302(7) 0.4006(6) 0.6791(5) 0.125(2) Uani 1 1 d . . .
H6A H -0.0159 0.4358 0.7371 0.187 Uiso 1 1 calc R U .
H6B H -0.1194 0.3534 0.6593 0.187 Uiso 1 1 calc R U .
H6C H -0.0043 0.4667 0.6449 0.187 Uiso 1 1 calc R U .
O1W O -0.2406(3) -0.0309(4) 0.51247(19) 0.0686(9) Uani 1 1 d . . .
C7 C -0.0626(5) -0.1863(4) 0.6163(2) 0.0661(11) Uani 1 1 d . . .
C8 C -0.0097(4) -0.2313(3) 0.6947(2) 0.0554(9) Uani 1 1 d . . .
C9 C -0.0894(4) -0.3006(4) 0.7467(2) 0.0553(9) Uani 1 1 d . . .
C10 C -0.0298(4) -0.3280(4) 0.8239(2) 0.0653(11) Uani 1 1 d . . .
H10 H -0.0796 -0.3712 0.8599 0.078 Uiso 1 1 calc R U .
C11 C 0.1016(5) -0.2911(4) 0.8462(3) 0.0783(13) Uani 1 1 d . . .
H11 H 0.1395 -0.3106 0.8968 0.094 Uiso 1 1 calc R U .
C12 C 0.1763(5) -0.2266(5) 0.7949(3) 0.0836(14) Uani 1 1 d . . .
H12 H 0.2648 -0.2026 0.8104 0.100 Uiso 1 1 calc R U .
C13 C 0.1211(4) -0.1970(4) 0.7207(3) 0.0681(11) Uani 1 1 d . . .
H13 H 0.1735 -0.1522 0.6865 0.082 Uiso 1 1 calc R U .
C14 C -0.3090(4) -0.4033(4) 0.7714(3) 0.0681(11) Uani 1 1 d . . .
C15 C -0.4009(4) -0.3550(4) 0.7925(3) 0.0703(12) Uani 1 1 d . . .
C16 C -0.4873(4) -0.4250(5) 0.8396(3) 0.0774(13) Uani 1 1 d . . .
C17 C -0.4814(5) -0.5372(5) 0.8616(3) 0.0814(14) Uani 1 1 d . . .
H17 H -0.5378 -0.5817 0.8936 0.098 Uiso 1 1 calc R U .
C18 C -0.3942(5) -0.5857(4) 0.8377(3) 0.0803(13) Uani 1 1 d . . .
H18 H -0.3937 -0.6635 0.8519 0.096 Uiso 1 1 calc R U .
C19 C -0.3078(5) -0.5194(4) 0.7929(3) 0.0735(12) Uani 1 1 d . . .
H19 H -0.2484 -0.5520 0.7768 0.088 Uiso 1 1 calc R U .
C20 C -0.4029(5) -0.2316(5) 0.7663(5) 0.107(2) Uani 1 1 d . . .
H20A H -0.3272 -0.1916 0.7451 0.160 Uiso 1 1 calc R U .
H20B H -0.4057 -0.1790 0.8143 0.160 Uiso 1 1 calc R U .
H20C H -0.4770 -0.2449 0.7226 0.160 Uiso 1 1 calc R U .
C21 C -0.5857(6) -0.3770(7) 0.8667(5) 0.120(2) Uani 1 1 d . . .
H21A H -0.6464 -0.4425 0.8878 0.180 Uiso 1 1 calc R U .
H21B H -0.6293 -0.3505 0.8189 0.180 Uiso 1 1 calc R U .
H21C H -0.5444 -0.3073 0.9105 0.180 Uiso 1 1 calc R U .
Cu2 Cu -0.5000 0.0000 0.5000 0.1416(6) Uani 1 2 d S . P
N3 N -0.4420(5) 0.1898(5) 0.5085(3) 0.121(2) Uani 1 1 d . . .
N4 N -0.1651(4) 0.1679(6) 0.8105(3) 0.1031(18) Uani 1 1 d . . .
O3 O -0.4933(4) 0.0111(4) 0.62057(19) 0.1161(15) Uani 1 1 d . . .
O4 O -0.2821(4) 0.0928(4) 0.6508(2) 0.0975(11) Uani 1 1 d . . .
C22 C -0.3547(8) 0.2467(6) 0.4652(4) 0.146(3) Uani 1 1 d . . .
H22 H -0.3259 0.1996 0.4294 0.175 Uiso 1 1 calc R U .
C23 C -0.3048(10) 0.3802(8) 0.4735(5) 0.163(4) Uani 1 1 d . . .
C24 C -0.3489(11) 0.4428(9) 0.5277(7) 0.161(4) Uani 1 1 d . . .
H24 H -0.3139 0.5299 0.5361 0.193 Uiso 1 1 calc R U .
C25 C -0.4416(9) 0.3867(9) 0.5712(6) 0.162(4) Uani 1 1 d . . .
H25 H -0.4745 0.4318 0.6054 0.195 Uiso 1 1 calc R U .
C26 C -0.4822(7) 0.2574(8) 0.5600(5) 0.127(3) Uani 1 1 d . . .
H26 H -0.5419 0.2147 0.5906 0.152 Uiso 1 1 calc R U .
C27 C -0.2049(15) 0.4402(12) 0.4268(9) 0.283(9) Uani 1 1 d . . .
H27A H -0.1713 0.5288 0.4448 0.425 Uiso 1 1 calc R U .
H27B H -0.2408 0.4249 0.3671 0.425 Uiso 1 1 calc R U .
H27C H -0.1373 0.4060 0.4380 0.425 Uiso 1 1 calc R U .
C28 C -0.3864(5) 0.0602(4) 0.6728(3) 0.0782(14) Uani 1 1 d . . .
C29 C -0.3949(4) 0.0811(3) 0.7638(2) 0.0547(9) Uani 1 1 d . . .
C30 C -0.2844(4) 0.1310(4) 0.8287(2) 0.0589(10) Uani 1 1 d . . .
C31 C -0.3005(5) 0.1416(4) 0.9130(2) 0.0682(11) Uani 1 1 d . . .
H31 H -0.2286 0.1739 0.9565 0.082 Uiso 1 1 calc R U .
C32 C -0.4164(5) 0.1064(5) 0.9323(3) 0.0870(15) Uani 1 1 d . . .
H32 H -0.4240 0.1143 0.9887 0.104 Uiso 1 1 calc R U .
C33 C -0.5233(5) 0.0590(5) 0.8700(4) 0.0933(16) Uani 1 1 d . . .
H33 H -0.6037 0.0349 0.8838 0.112 Uiso 1 1 calc R U .
C34 C -0.5122(4) 0.0469(4) 0.7865(3) 0.0769(13) Uani 1 1 d . . .
H34 H -0.5860 0.0148 0.7444 0.092 Uiso 1 1 calc R U .
C35 C -0.0488(4) 0.2197(5) 0.8713(3) 0.0699(11) Uani 1 1 d . . .
C36 C 0.0272(5) 0.1473(5) 0.8922(3) 0.0776(13) Uani 1 1 d . . .
C37 C 0.1443(5) 0.2064(6) 0.9510(3) 0.0854(14) Uani 1 1 d . . .
C38 C 0.1778(5) 0.3294(6) 0.9833(3) 0.0870(15) Uani 1 1 d . . .
H38 H 0.2556 0.3674 1.0210 0.104 Uiso 1 1 calc R U .
C39 C 0.1014(5) 0.3974(5) 0.9622(3) 0.0848(14) Uani 1 1 d . . .
H39 H 0.1261 0.4808 0.9854 0.102 Uiso 1 1 calc R U .
C40 C -0.0126(5) 0.3424(5) 0.9063(3) 0.0850(14) Uani 1 1 d . . .
H40 H -0.0660 0.3884 0.8920 0.102 Uiso 1 1 calc R U .
C41 C -0.0120(8) 0.0149(6) 0.8520(6) 0.146(3) Uani 1 1 d . . .
H41A H -0.1036 -0.0215 0.8396 0.219 Uiso 1 1 calc R U .
H41B H 0.0231 -0.0323 0.8902 0.219 Uiso 1 1 calc R U .
H41C H 0.0192 0.0133 0.8004 0.219 Uiso 1 1 calc R U .
C42 C 0.2309(9) 0.1325(10) 0.9783(6) 0.177(4) Uani 1 1 d . . .
H42A H 0.3049 0.1853 1.0188 0.265 Uiso 1 1 calc R U .
H42B H 0.2571 0.1036 0.9297 0.265 Uiso 1 1 calc R U .
H42C H 0.1856 0.0619 1.0038 0.265 Uiso 1 1 calc R U .
H2N H -0.243(4) -0.303(4) 0.686(3) 0.050(11) Uiso 1 1 d . . .
H4N H -0.173(6) 0.151(7) 0.760(5) 0.13(2) Uiso 1 1 d . . .
H1W H -0.228(6) -0.091(7) 0.539(4) 0.12(2) Uiso 1 1 d . . .
H2W H -0.272(5) 0.009(5) 0.532(4) 0.08(2) Uiso 1 1 d . . .

loop_
_atom_site_aniso_label
_atom_site_aniso_U_11
_atom_site_aniso_U_22
_atom_site_aniso_U_33
_atom_site_aniso_U_23
_atom_site_aniso_U_13
_atom_site_aniso_U_12
Cu1 0.0997(6) 0.0504(4) 0.0382(3) 0.0052(3) 0.0133(3) 0.0100(4)
N1 0.072(2) 0.058(2) 0.0451(17) 0.0038(14) 0.0162(15) 0.0109(17)
N2 0.070(3) 0.103(3) 0.082(3) 0.051(3) 0.022(2) 0.027(2)
O1 0.090(2) 0.0647(18) 0.0526(15) 0.0182(13) 0.0203(14) 0.0178(15)
O2 0.079(2) 0.109(3) 0.082(2) 0.044(2) 0.0053(17) 0.024(2)
C1 0.072(3) 0.058(3) 0.063(2) 0.006(2) 0.021(2) 0.010(2)
C2 0.099(4) 0.064(3) 0.075(3) -0.010(2) 0.038(3) 0.011(3)
C3 0.113(4) 0.090(4) 0.072(3) -0.034(3) 0.019(3) -0.005(3)
C4 0.088(4) 0.113(5) 0.069(3) -0.022(3) 0.001(3) 0.009(3)
C5 0.079(3) 0.080(3) 0.053(2) -0.003(2) 0.008(2) 0.014(2)
C6 0.166(6) 0.088(4) 0.127(5) -0.007(4) 0.061(4) 0.039(4)
O1W 0.077(2) 0.075(2) 0.0524(17) 0.0080(16) 0.0169(15) 0.0212(18)
C7 0.092(3) 0.051(2) 0.048(2) 0.0089(17) 0.014(2) 0.015(2)
C8 0.070(3) 0.047(2) 0.050(2) 0.0123(16) 0.0171(17) 0.0185(18)
C9 0.060(2) 0.053(2) 0.054(2) 0.0078(17) 0.0150(17) 0.0175(18)
C10 0.089(3) 0.059(2) 0.049(2) 0.0161(18) 0.015(2) 0.024(2)
C11 0.086(3) 0.069(3) 0.068(3) 0.018(2) -0.005(2) 0.021(3)
C12 0.068(3) 0.073(3) 0.099(4) 0.024(3) -0.002(3) 0.016(2)
C13 0.065(3) 0.065(3) 0.076(3) 0.023(2) 0.022(2) 0.019(2)
C14 0.060(2) 0.068(3) 0.074(3) 0.015(2) 0.010(2) 0.019(2)
C15 0.062(3) 0.054(2) 0.090(3) 0.009(2) 0.003(2) 0.019(2)
C16 0.053(2) 0.073(3) 0.097(3) 0.007(3) 0.012(2) 0.011(2)
C17 0.064(3) 0.073(3) 0.091(3) 0.009(3) 0.015(2) 0.002(2)
C18 0.086(3) 0.058(3) 0.094(3) 0.019(2) 0.014(3) 0.021(3)
C19 0.083(3) 0.067(3) 0.079(3) 0.019(2) 0.023(2) 0.033(2)
C20 0.084(4) 0.072(3) 0.168(6) 0.031(4) 0.016(4) 0.033(3)
C21 0.086(4) 0.117(5) 0.164(6) 0.004(5) 0.032(4) 0.043(4)
Cu2 0.1777(11) 0.0945(7) 0.0498(5) 0.0240(4) -0.0256(5) -0.0688(7)
N3 0.124(4) 0.106(4) 0.058(2) 0.032(3) -0.019(3) -0.046(3)
N4 0.060(2) 0.173(5) 0.056(2) -0.030(3) 0.0093(19) 0.021(3)
O3 0.123(3) 0.101(3) 0.0521(17) 0.0205(17) -0.0203(18) -0.041(2)
O4 0.108(3) 0.120(3) 0.0535(18) -0.0057(18) 0.0271(18) 0.023(2)
C22 0.179(7) 0.096(4) 0.085(4) 0.018(3) 0.008(4) -0.049(4)
C23 0.212(9) 0.102(6) 0.101(5) 0.023(4) 0.037(5) -0.050(6)
C24 0.189(9) 0.107(6) 0.130(7) 0.019(6) -0.005(6) -0.006(6)
C25 0.150(7) 0.128(7) 0.147(7) 0.040(6) -0.028(6) -0.009(6)
C26 0.110(5) 0.131(7) 0.090(5) 0.028(4) -0.015(4) -0.009(5)
C27 0.358(18) 0.161(10) 0.240(13) 0.029(9) 0.154(13) -0.079(11)
C28 0.102(4) 0.063(3) 0.046(2) 0.0087(19) -0.002(2) 0.005(3)
C29 0.061(2) 0.049(2) 0.051(2) 0.0092(16) 0.0073(17) 0.0160(18)
C30 0.063(3) 0.063(2) 0.051(2) 0.0044(18) 0.0116(17) 0.023(2)
C31 0.090(3) 0.067(3) 0.047(2) 0.0100(18) 0.013(2) 0.025(2)
C32 0.108(4) 0.076(3) 0.070(3) 0.007(2) 0.045(3) 0.009(3)
C33 0.079(3) 0.096(4) 0.103(4) 0.011(3) 0.046(3) 0.014(3)
C34 0.064(3) 0.071(3) 0.084(3) 0.014(2) 0.009(2) 0.010(2)
C35 0.063(3) 0.086(3) 0.059(2) -0.005(2) 0.0109(19) 0.026(2)
C36 0.078(3) 0.069(3) 0.090(3) -0.004(2) 0.034(3) 0.025(3)
C37 0.069(3) 0.106(4) 0.093(4) 0.017(3) 0.021(3) 0.044(3)
C38 0.068(3) 0.107(4) 0.064(3) 0.007(3) 0.007(2) 0.006(3)
C39 0.113(4) 0.067(3) 0.060(3) -0.002(2) 0.011(3) 0.018(3)
C40 0.115(4) 0.089(4) 0.061(3) -0.001(2) 0.003(3) 0.058(3)
C41 0.152(6) 0.075(4) 0.204(9) -0.022(5) 0.050(6) 0.031(4)
C42 0.170(7) 0.253(11) 0.169(8) 0.020(7) 0.019(6) 0.163(8)

loop_
_atom_type_symbol
_atom_type_description
_atom_type_scat_dispersion_real
_atom_type_scat_dispersion_imag
_atom_type_scat_source
Cu Cu 0.3201 1.2651 'International Tables Vol C Tables 4.2.6.8 and 6.1.1.4'
C C 0.0033 0.0016 'International Tables Vol C Tables 4.2.6.8 and 6.1.1.4'
H H 0.0000 0.0000 'International Tables Vol C Tables 4.2.6.8 and 6.1.1.4'
N N 0.0061 0.0033 'International Tables Vol C Tables 4.2.6.8 and 6.1.1.4'
O O 0.0106 0.0060 'International Tables Vol C Tables 4.2.6.8 and 6.1.1.4'

loop_
_geom_angle_atom_site_label_1
_geom_angle_atom_site_label_2
_geom_angle_atom_site_label_3
_geom_angle
_geom_angle_site_symmetry_1
_geom_angle_site_symmetry_3
O1 Cu1 O1 180.0 . 2_556
O1 Cu1 N1 88.58(13) . .
O1 Cu1 N1 91.41(13) 2_556 .
O1 Cu1 N1 91.42(13) . 2_556
O1 Cu1 N1 88.58(13) 2_556 2_556
N1 Cu1 N1 180.0 . 2_556
C5 N1 C1 118.3(4) . .
C5 N1 Cu1 121.3(3) . .
C1 N1 Cu1 120.2(3) . .
C9 N2 C14 126.3(4) . .
C9 N2 H2N 114(3) . .
C14 N2 H2N 119(3) . .
C7 O1 Cu1 128.7(3) . .
N1 C1 C2 123.3(5) . .
N1 C1 H1 118.4 . .
C2 C1 H1 118.4 . .
C3 C2 C1 116.2(5) . .
C3 C2 C6 124.4(5) . .
C1 C2 C6 119.4(5) . .
C4 C3 C2 120.8(5) . .
C4 C3 H3 119.6 . .
C2 C3 H3 119.6 . .
C3 C4 C5 119.9(5) . .
C3 C4 H4 120.0 . .
C5 C4 H4 120.0 . .
N1 C5 C4 121.3(5) . .
N1 C5 H5 119.3 . .
C4 C5 H5 119.3 . .
C2 C6 H6A 109.5 . .
C2 C6 H6B 109.5 . .
H6A C6 H6B 109.5 . .
C2 C6 H6C 109.5 . .
H6A C6 H6C 109.5 . .
H6B C6 H6C 109.5 . .
H1W O1W H2W 118(6) . .
O2 C7 O1 123.7(4) . .
O2 C7 C8 121.2(4) . .
O1 C7 C8 115.1(4) . .
C13 C8 C9 118.7(3) . .
C13 C8 C7 119.1(4) . .
C9 C8 C7 122.1(4) . .
N2 C9 C10 121.1(4) . .
N2 C9 C8 121.0(4) . .
C10 C9 C8 117.9(4) . .
C11 C10 C9 120.6(4) . .
C11 C10 H10 119.7 . .
C9 C10 H10 119.7 . .
C12 C11 C10 120.7(4) . .
C12 C11 H11 119.7 . .
C10 C11 H11 119.7 . .
C11 C12 C13 119.9(4) . .
C11 C12 H12 120.0 . .
C13 C12 H12 120.0 . .
C12 C13 C8 122.2(4) . .
C12 C13 H13 118.9 . .
C8 C13 H13 118.9 . .
C19 C14 C15 120.6(4) . .
C19 C14 N2 119.6(4) . .
C15 C14 N2 119.7(4) . .
C14 C15 C16 117.8(4) . .
C14 C15 C20 119.7(4) . .
C16 C15 C20 122.5(5) . .
C17 C16 C15 120.0(5) . .
C17 C16 C21 119.3(5) . .
C15 C16 C21 120.7(5) . .
C16 C17 C18 121.5(5) . .
C16 C17 H17 119.2 . .
C18 C17 H17 119.2 . .
C19 C18 C17 120.0(5) . .
C19 C18 H18 120.0 . .
C17 C18 H18 120.0 . .
C18 C19 C14 120.0(5) . .
C18 C19 H19 120.0 . .
C14 C19 H19 120.0 . .
C15 C20 H20A 109.5 . .
C15 C20 H20B 109.5 . .
H20A C20 H20B 109.5 . .
C15 C20 H20C 109.5 . .
H20A C20 H20C 109.5 . .
H20B C20 H20C 109.5 . .
C16 C21 H21A 109.5 . .
C16 C21 H21B 109.5 . .
H21A C21 H21B 109.5 . .
C16 C21 H21C 109.5 . .
H21A C21 H21C 109.5 . .
H21B C21 H21C 109.5 . .
O3 Cu2 O3 180.0 2_456 .
O3 Cu2 N3 90.30(19) 2_456 .
O3 Cu2 N3 89.70(19) . .
O3 Cu2 N3 89.71(19) 2_456 2_456
O3 Cu2 N3 90.29(19) . 2_456
N3 Cu2 N3 180.0 . 2_456
C22 N3 C26 119.9(7) . .
C22 N3 Cu2 118.0(7) . .
C26 N3 Cu2 122.0(5) . .
C30 N4 C35 125.1(4) . .
C30 N4 H4N 108(5) . .
C35 N4 H4N 127(5) . .
C28 O3 Cu2 120.4(3) . .
N3 C22 C23 120.0(9) . .
N3 C22 H22 120.0 . .
C23 C22 H22 120.0 . .
C24 C23 C22 116.9(8) . .
C24 C23 C27 124.5(10) . .
C22 C23 C27 118.6(11) . .
C23 C24 C25 124.3(9) . .
C23 C24 H24 117.9 . .
C25 C24 H24 117.9 . .
C24 C25 C26 114.4(11) . .
C24 C25 H25 122.8 . .
C26 C25 H25 122.8 . .
N3 C26 C25 124.4(8) . .
N3 C26 H26 117.8 . .
C25 C26 H26 117.8 . .
C23 C27 H27A 109.5 . .
C23 C27 H27B 109.5 . .
H27A C27 H27B 109.5 . .
C23 C27 H27C 109.5 . .
H27A C27 H27C 109.5 . .
H27B C27 H27C 109.5 . .
O4 C28 O3 123.3(4) . .
O4 C28 C29 121.1(4) . .
O3 C28 C29 115.5(5) . .
C34 C29 C30 118.1(4) . .
C34 C29 C28 120.1(4) . .
C30 C29 C28 121.7(4) . .
N4 C30 C31 120.7(4) . .
N4 C30 C29 121.1(4) . .
C31 C30 C29 118.1(4) . .
C32 C31 C30 121.8(4) . .
C32 C31 H31 119.1 . .
C30 C31 H31 119.1 . .
C31 C32 C33 120.4(5) . .
C31 C32 H32 119.8 . .
C33 C32 H32 119.8 . .
C32 C33 C34 119.9(5) . .
C32 C33 H33 120.1 . .
C34 C33 H33 120.1 . .
C29 C34 C33 121.7(4) . .
C29 C34 H34 119.2 . .
C33 C34 H34 119.2 . .
C40 C35 C36 121.5(4) . .
C40 C35 N4 118.7(5) . .
C36 C35 N4 119.8(5) . .
C35 C36 C37 116.8(5) . .
C35 C36 C41 120.9(5) . .
C37 C36 C41 122.3(5) . .
C38 C37 C36 119.8(5) . .
C38 C37 C42 120.4(6) . .
C36 C37 C42 119.8(6) . .
C39 C38 C37 122.0(4) . .
C39 C38 H38 119.0 . .
C37 C38 H38 119.0 . .
C38 C39 C40 119.3(5) . .
C38 C39 H39 120.4 . .
C40 C39 H39 120.4 . .
C39 C40 C35 120.5(5) . .
C39 C40 H40 119.7 . .
C35 C40 H40 119.7 . .
C36 C41 H41A 109.5 . .
C36 C41 H41B 109.5 . .
H41A C41 H41B 109.5 . .
C36 C41 H41C 109.5 . .
H41A C41 H41C 109.5 . .
H41B C41 H41C 109.5 . .
C37 C42 H42A 109.5 . .
C37 C42 H42B 109.5 . .
H42A C42 H42B 109.5 . .
C37 C42 H42C 109.5 . .
H42A C42 H42C 109.5 . .
H42B C42 H42C 109.5 . .

loop_
_geom_bond_atom_site_label_1
_geom_bond_atom_site_label_2
_geom_bond_distance
_geom_bond_site_symmetry_2
Cu1 O1 1.938(3) .
Cu1 O1 1.938(3) 2_556
Cu1 N1 2.000(3) .
Cu1 N1 2.000(3) 2_556
N1 C5 1.328(5) .
N1 C1 1.342(5) .
N2 C9 1.361(5) .
N2 C14 1.426(6) .
N2 H2N 0.79(4) .
O1 C7 1.282(5) .
O2 C7 1.250(5) .
C1 C2 1.382(6) .
C1 H1 0.9300 .
C2 C3 1.379(8) .
C2 C6 1.500(8) .
C3 C4 1.340(9) .
C3 H3 0.9300 .
C4 C5 1.369(7) .
C4 H4 0.9300 .
C5 H5 0.9300 .
C6 H6A 0.9600 .
C6 H6B 0.9600 .
C6 H6C 0.9600 .
O1W H1W 0.87(7) .
O1W H2W 0.74(6) .
C7 C8 1.496(5) .
C8 C13 1.379(6) .
C8 C9 1.421(5) .
C9 C10 1.414(5) .
C10 C11 1.378(6) .
C10 H10 0.9300 .
C11 C12 1.359(7) .
C11 H11 0.9300 .
C12 C13 1.367(6) .
C12 H12 0.9300 .
C13 H13 0.9300 .
C14 C19 1.390(6) .
C14 C15 1.401(6) .
C15 C16 1.411(7) .
C15 C20 1.498(7) .
C16 C17 1.365(7) .
C16 C21 1.503(7) .
C17 C18 1.372(7) .
C17 H17 0.9300 .
C18 C19 1.370(6) .
C18 H18 0.9300 .
C19 H19 0.9300 .
C20 H20A 0.9600 .
C20 H20B 0.9600 .
C20 H20C 0.9600 .
C21 H21A 0.9600 .
C21 H21B 0.9600 .
C21 H21C 0.9600 .
Cu2 O3 1.928(3) 2_456
Cu2 O3 1.928(3) .
Cu2 N3 2.031(6) .
Cu2 N3 2.031(6) 2_456
N3 C22 1.326(8) .
N3 C26 1.329(10) .
N4 C30 1.365(6) .
N4 C35 1.420(6) .
N4 H4N 0.80(7) .
O3 C28 1.278(5) .
O4 C28 1.236(6) .
C22 C23 1.425(11) .
C22 H22 0.9300 .
C23 C24 1.351(13) .
C23 C27 1.470(13) .
C24 C25 1.367(13) .
C24 H24 0.9300 .
C25 C26 1.380(12) .
C25 H25 0.9300 .
C26 H26 0.9300 .
C27 H27A 0.9600 .
C27 H27B 0.9600 .
C27 H27C 0.9600 .
C28 C29 1.496(6) .
C29 C34 1.376(6) .
C29 C30 1.411(5) .
C30 C31 1.406(5) .
C31 C32 1.336(6) .
C31 H31 0.9300 .
C32 C33 1.360(8) .
C32 H32 0.9300 .
C33 C34 1.376(7) .
C33 H33 0.9300 .
C34 H34 0.9300 .
C35 C40 1.373(7) .
C35 C36 1.387(7) .
C36 C37 1.419(7) .
C36 C41 1.493(8) .
C37 C38 1.367(8) .
C37 C42 1.513(8) .
C38 C39 1.352(7) .
C38 H38 0.9300 .
C39 C40 1.366(7) .
C39 H39 0.9300 .
C40 H40 0.9300 .
C41 H41A 0.9600 .
C41 H41B 0.9600 .
C41 H41C 0.9600 .
C42 H42A 0.9600 .
C42 H42B 0.9600 .
C42 H42C 0.9600 .
